data_2216396
loop_
_publ_author_name
'Xiao-Ru Zhang'
'Bao-Ping Qi'
'Fang Li'
'Sai Bi'

_publ_section_title
;Diaquabis[<i>N</i>-(2-pyridylmethyl)benzamide-\k^2^<i>O</i>,<i>N</i>]zinc(II)
 dinitrate
;
_journal_coeditor_code CV2353
_journal_issue 12
_journal_name_full 'Acta Crystallographica Section E'
_journal_page_first m3068
_journal_page_last m3068
_journal_paper_doi 10.1107/S1600536807058357
_journal_volume 63
_journal_year 2007
_chemical_formula_iupac '[Zn (C13 H12 N2 O)2 (H2 O)2] (N O3)2'
_chemical_formula_moiety 'C26 H28 N4 O4 Zn 2+, 2(N O3 -)'
_chemical_formula_sum 'C26 H28 N6 O10 Zn'
_chemical_formula_weight 649.93
_chemical_name_systematic
;
Diaquabis[N-(2-pyridylmethyl)benzamide-\k^2^O,N]zinc(II) dinitrate
;
_space_group_IT_number 14
_symmetry_cell_setting monoclinic
_symmetry_space_group_name_Hall '-P 2ybc'
_symmetry_space_group_name_H-M 'P 1 21/c 1'
_atom_sites_solution_hydrogens geom
_atom_sites_solution_primary direct
_atom_sites_solution_secondary difmap
_audit_creation_method SHELXL-97
_cell_angle_alpha 90.00
_cell_angle_beta 105.037(3)
_cell_angle_gamma 90.00
_cell_formula_units_Z 2
_cell_length_a 11.054(2)
_cell_length_b 8.9058(18)
_cell_length_c 15.306(3)
_cell_measurement_reflns_used 3058
_cell_measurement_temperature 293(2)
_cell_measurement_theta_max 25.57
_cell_measurement_theta_min 2.67
_cell_volume 1455.2(5)
_computing_cell_refinement 'SAINT (Siemens, 1996)'
_computing_data_collection 'SMART (Siemens, 1996)'
_computing_data_reduction 'SAINT (Siemens, 1996)'
_computing_molecular_graphics 'SHELXTL (Sheldrick, 1997)'
_computing_publication_material
;
SHELXTL (Sheldrick, 1997), PARST (Nardelli, 1995) and PLATON
(Spek, 2003)
;
_computing_structure_refinement 'SHELXTL (Sheldrick, 1997)'
_computing_structure_solution 'SHELXTL (Sheldrick, 1997)'
_diffrn_ambient_temperature 293(2)
_diffrn_detector_area_resol_mean 8.33
_diffrn_measured_fraction_theta_full 0.993
_diffrn_measured_fraction_theta_max 0.993
_diffrn_measurement_device_type
;
Simens SMART 1000 CCD area-detector diffractometer
;
_diffrn_measurement_method '\w scans'
_diffrn_radiation_monochromator graphite
_diffrn_radiation_source 'fine-focus sealed tube'
_diffrn_radiation_type MoK\a
_diffrn_radiation_wavelength 0.71073
_diffrn_reflns_av_R_equivalents 0.0193
_diffrn_reflns_av_sigmaI/netI 0.0215
_diffrn_reflns_limit_h_max 13
_diffrn_reflns_limit_h_min -13
_diffrn_reflns_limit_k_max 10
_diffrn_reflns_limit_k_min -7
_diffrn_reflns_limit_l_max 18
_diffrn_reflns_limit_l_min -18
_diffrn_reflns_number 7832
_diffrn_reflns_theta_full 26.05
_diffrn_reflns_theta_max 26.05
_diffrn_reflns_theta_min 1.91
_diffrn_standards_interval_count 0
_diffrn_standards_number 0
_exptl_absorpt_coefficient_mu 0.910
_exptl_absorpt_correction_T_max 0.9308
_exptl_absorpt_correction_T_min 0.7720
_exptl_absorpt_correction_type multi-scan
_exptl_absorpt_process_details '(SADABS; Sheldrick, 1996)'
_exptl_crystal_colour colourless
_exptl_crystal_density_diffrn 1.483
_exptl_crystal_density_method 'not measured'
_exptl_crystal_description prism
_exptl_crystal_F_000 672
_exptl_crystal_size_max 0.30
_exptl_crystal_size_mid 0.19
_exptl_crystal_size_min 0.08
_refine_diff_density_max 0.336
_refine_diff_density_min -0.432
_refine_ls_extinction_method none
_refine_ls_goodness_of_fit_ref 1.033
_refine_ls_hydrogen_treatment constr
_refine_ls_matrix_type full
_refine_ls_number_parameters 196
_refine_ls_number_reflns 2849
_refine_ls_number_restraints 0
_refine_ls_restrained_S_all 1.033
_refine_ls_R_factor_all 0.0449
_refine_ls_R_factor_gt 0.0357
_refine_ls_shift/su_max 0.000
_refine_ls_shift/su_mean 0.000
_refine_ls_structure_factor_coef Fsqd
_refine_ls_weighting_details 'calc w=1/[\s^2^(Fo^2^)+(0.0516P)^2^+0.6788P] where P=(Fo^2^+2Fc^2^)/3'
_refine_ls_weighting_scheme calc
_refine_ls_wR_factor_gt 0.0943
_refine_ls_wR_factor_ref 0.1008
_reflns_number_gt 2313
_reflns_number_total 2849
_reflns_threshold_expression I>2\s(I)
_cod_data_source_file cv2353.cif
_cod_data_source_block I
_cod_depositor_comments
;
The following automatic conversions were performed:
'_symmetry_cell_setting' value 'Monoclinic' changed to 'monoclinic'
according to '/home/saulius/struct/CIF-dictionaries/cif_core.dic'
dictionary named 'cif_core.dic' version 2.4.1 from 2010-06-29.

Automatic conversion script
Id: cif_fix_enum 1527 2010-12-29 10:47:43Z saulius 

The following automatic conversions were performed:

'_symmetry_cell_setting' value 'Monoclinic' changed to 'monoclinic'
according to /home/saulius/struct/CIF-dictionaries/cif_core.dic
dictionary named 'cif_core.dic' version 2.4.1 from 2010-06-29.

Automatic conversion script
Id: cif_fix_values 1715 2011-07-08 13:25:40Z adriana 
;
_cod_original_cell_volume 1455.1(5)
_cod_original_sg_symbol_H-M 'P 21/c'
_cod_database_code 2216396
_cod_database_fobs_code 2216396

loop_
_symmetry_equiv_pos_as_xyz
'x, y, z'
'-x, y+1/2, -z+1/2'
'-x, -y, -z'
'x, -y-1/2, z-1/2'

loop_
_atom_site_type_symbol
_atom_site_label
_atom_site_fract_x
_atom_site_fract_y
_atom_site_fract_z
_atom_site_U_iso_or_equiv
_atom_site_adp_type
_atom_site_calc_flag
_atom_site_refinement_flags
_atom_site_occupancy
Zn Zn1 0.5000 0.5000 0.0000 0.03717(14) Uani d S 1
N N1 0.59165(18) 0.5211(2) 0.14516(12) 0.0389(4) Uani d . 1
O O1 0.31996(16) 0.50820(19) 0.01892(11) 0.0513(4) Uani d . 1
O O1W 0.49296(15) 0.2660(2) 0.01872(12) 0.0559(5) Uani d . 1
H H1WA 0.5626 0.2298 0.0235 0.067 Uiso calc R 1
H H1WB 0.4714 0.2486 0.0651 0.067 Uiso d R 1
C C5 0.5456(2) 0.5925(3) 0.20741(15) 0.0424(5) Uani d . 1
C C4 0.6129(3) 0.6010(3) 0.29739(16) 0.0570(7) Uani d . 1
H H4A 0.5787 0.6497 0.3392 0.068 Uiso calc R 1
N N2 0.31605(19) 0.5545(3) 0.16206(14) 0.0507(5) Uani d . 1
H H2A 0.2841 0.5330 0.2061 0.061 Uiso calc R 1
C C1 0.7055(2) 0.4593(3) 0.17359(16) 0.0485(6) Uani d . 1
H H1A 0.7380 0.4090 0.1315 0.058 Uiso calc R 1
C C6 0.4180(2) 0.6636(3) 0.17684(17) 0.0507(6) Uani d . 1
H H6A 0.4082 0.7355 0.2221 0.061 Uiso calc R 1
H H6B 0.4123 0.7180 0.1210 0.061 Uiso calc R 1
C C8 0.1587(2) 0.3897(3) 0.06956(17) 0.0477(6) Uani d . 1
C C7 0.2714(2) 0.4878(3) 0.08311(16) 0.0432(5) Uani d . 1
N N3 0.3019(2) 0.4922(2) 0.38825(16) 0.0549(6) Uani d . 1
C C2 0.7769(3) 0.4663(3) 0.26170(18) 0.0601(7) Uani d . 1
H H2B 0.8562 0.4231 0.2781 0.072 Uiso calc R 1
C C12 -0.0099(3) 0.2758(4) 0.1182(3) 0.0782(9) Uani d . 1
H H12A -0.0520 0.2610 0.1628 0.094 Uiso calc R 1
C C13 0.0940(2) 0.3680(3) 0.1351(2) 0.0650(8) Uani d . 1
H H13A 0.1208 0.4159 0.1907 0.078 Uiso calc R 1
O O3 0.2683(3) 0.5981(3) 0.33914(19) 0.1082(10) Uani d . 1
C C3 0.7297(3) 0.5377(4) 0.32484(18) 0.0633(8) Uani d . 1
H H3A 0.7758 0.5433 0.3849 0.076 Uiso calc R 1
C C9 0.1180(3) 0.3175(4) -0.0121(2) 0.0702(8) Uani d . 1
H H9A 0.1605 0.3305 -0.0567 0.084 Uiso calc R 1
O O2 0.3366(3) 0.5101(3) 0.47054(17) 0.1026(10) Uani d . 1
C C11 -0.0506(3) 0.2070(4) 0.0371(3) 0.0862(11) Uani d . 1
H H11A -0.1220 0.1473 0.0253 0.103 Uiso calc R 1
O O4 0.3071(4) 0.3698(3) 0.3566(2) 0.1251(11) Uani d . 1
C C10 0.0136(3) 0.2255(5) -0.0280(3) 0.0949(12) Uani d . 1
H H10A -0.0133 0.1758 -0.0831 0.114 Uiso calc R 1

loop_
_atom_site_aniso_label
_atom_site_aniso_U_11
_atom_site_aniso_U_22
_atom_site_aniso_U_33
_atom_site_aniso_U_12
_atom_site_aniso_U_13
_atom_site_aniso_U_23
Zn1 0.0382(2) 0.0444(2) 0.0298(2) -0.00112(15) 0.01025(14) 0.00098(15)
N1 0.0431(10) 0.0437(11) 0.0311(9) -0.0027(8) 0.0119(8) -0.0016(8)
O1 0.0410(9) 0.0788(13) 0.0366(9) -0.0026(8) 0.0147(7) -0.0025(8)
O1W 0.0628(11) 0.0495(10) 0.0563(11) -0.0011(8) 0.0172(9) 0.0093(8)
C5 0.0519(13) 0.0405(12) 0.0381(12) -0.0098(10) 0.0175(10) -0.0053(10)
C4 0.0722(18) 0.0623(17) 0.0391(13) -0.0146(14) 0.0191(12) -0.0146(12)
N2 0.0493(12) 0.0671(13) 0.0426(11) -0.0068(10) 0.0241(9) -0.0072(10)
C1 0.0485(14) 0.0596(15) 0.0368(12) 0.0062(11) 0.0102(10) 0.0017(11)
C6 0.0545(14) 0.0513(14) 0.0504(14) -0.0026(12) 0.0212(11) -0.0135(11)
C8 0.0370(11) 0.0530(14) 0.0527(14) 0.0046(10) 0.0110(10) 0.0048(11)
C7 0.0374(11) 0.0533(14) 0.0408(12) 0.0074(10) 0.0136(10) 0.0016(10)
N3 0.0655(14) 0.0513(13) 0.0534(14) 0.0030(10) 0.0253(11) 0.0008(11)
C2 0.0557(16) 0.0741(19) 0.0432(14) 0.0062(13) -0.0004(12) 0.0042(13)
C12 0.0532(16) 0.082(2) 0.109(3) -0.0063(16) 0.0385(18) 0.001(2)
C13 0.0516(15) 0.0738(19) 0.0772(19) -0.0072(14) 0.0306(14) -0.0094(15)
O3 0.185(3) 0.0732(16) 0.0937(18) 0.0554(18) 0.0855(19) 0.0338(14)
C3 0.0707(19) 0.0769(19) 0.0346(13) -0.0110(15) -0.0003(13) -0.0049(13)
C9 0.0664(18) 0.084(2) 0.0568(17) -0.0173(16) 0.0100(14) -0.0020(15)
O2 0.0866(18) 0.167(3) 0.0527(14) 0.0014(15) 0.0158(13) -0.0032(14)
C11 0.0543(18) 0.082(2) 0.117(3) -0.0193(17) 0.0126(19) 0.009(2)
O4 0.203(3) 0.0602(16) 0.118(2) 0.0137(18) 0.052(2) -0.0138(15)
C10 0.089(2) 0.107(3) 0.075(2) -0.039(2) -0.0028(19) -0.010(2)

loop_
_atom_type_symbol
_atom_type_description
_atom_type_scat_dispersion_real
_atom_type_scat_dispersion_imag
_atom_type_scat_source
C C 0.0033 0.0016 'International Tables Vol C Tables 4.2.6.8 and 6.1.1.4'
H H 0.0000 0.0000 'International Tables Vol C Tables 4.2.6.8 and 6.1.1.4'
N N 0.0061 0.0033 'International Tables Vol C Tables 4.2.6.8 and 6.1.1.4'
O O 0.0106 0.0060 'International Tables Vol C Tables 4.2.6.8 and 6.1.1.4'
Zn Zn 0.2839 1.4301 'International Tables Vol C Tables 4.2.6.8 and 6.1.1.4'

loop_
_geom_angle_atom_site_label_1
_geom_angle_atom_site_label_2
_geom_angle_atom_site_label_3
_geom_angle_site_symmetry_1
_geom_angle_site_symmetry_3
_geom_angle
O1 Zn1 O1 3_665 . 180.00(13)
O1 Zn1 O1W 3_665 . 93.12(7)
O1 Zn1 O1W . . 86.88(7)
O1 Zn1 O1W 3_665 3_665 86.88(7)
O1 Zn1 O1W . 3_665 93.12(7)
O1W Zn1 O1W . 3_665 180.000(15)
O1 Zn1 N1 3_665 3_665 93.60(7)
O1 Zn1 N1 . 3_665 86.40(7)
O1W Zn1 N1 . 3_665 91.67(7)
O1W Zn1 N1 3_665 3_665 88.33(7)
O1 Zn1 N1 3_665 . 86.40(7)
O1 Zn1 N1 . . 93.60(7)
O1W Zn1 N1 . . 88.33(7)
O1W Zn1 N1 3_665 . 91.67(7)
N1 Zn1 N1 3_665 . 180.00(4)
C1 N1 C5 . . 117.3(2)
C1 N1 Zn1 . . 116.20(15)
C5 N1 Zn1 . . 126.46(16)
C7 O1 Zn1 . . 136.42(16)
Zn1 O1W H1WA . . 109.5
Zn1 O1W H1WB . . 109.5
H1WA O1W H1WB . . 109.0
N1 C5 C4 . . 121.5(2)
N1 C5 C6 . . 118.2(2)
C4 C5 C6 . . 120.2(2)
C3 C4 C5 . . 120.1(2)
C3 C4 H4A . . 119.9
C5 C4 H4A . . 119.9
C7 N2 C6 . . 122.0(2)
C7 N2 H2A . . 119.0
C6 N2 H2A . . 119.0
N1 C1 C2 . . 123.5(2)
N1 C1 H1A . . 118.2
C2 C1 H1A . . 118.2
N2 C6 C5 . . 113.0(2)
N2 C6 H6A . . 109.0
C5 C6 H6A . . 109.0
N2 C6 H6B . . 109.0
C5 C6 H6B . . 109.0
H6A C6 H6B . . 107.8
C9 C8 C13 . . 119.0(2)
C9 C8 C7 . . 117.7(2)
C13 C8 C7 . . 123.3(2)
O1 C7 N2 . . 121.3(2)
O1 C7 C8 . . 119.3(2)
N2 C7 C8 . . 119.4(2)
O4 N3 O3 . . 119.9(3)
O4 N3 O2 . . 119.8(3)
O3 N3 O2 . . 120.2(3)
C3 C2 C1 . . 119.1(3)
C3 C2 H2B . . 120.5
C1 C2 H2B . . 120.5
C11 C12 C13 . . 120.2(3)
C11 C12 H12A . . 119.9
C13 C12 H12A . . 119.9
C12 C13 C8 . . 120.5(3)
C12 C13 H13A . . 119.8
C8 C13 H13A . . 119.8
C2 C3 C4 . . 118.4(2)
C2 C3 H3A . . 120.8
C4 C3 H3A . . 120.8
C8 C9 C10 . . 119.8(3)
C8 C9 H9A . . 120.1
C10 C9 H9A . . 120.1
C12 C11 C10 . . 120.0(3)
C12 C11 H11A . . 120.0
C10 C11 H11A . . 120.0
C11 C10 C9 . . 120.5(3)
C11 C10 H10A . . 119.8
C9 C10 H10A . . 119.8

loop_
_geom_bond_atom_site_label_1
_geom_bond_atom_site_label_2
_geom_bond_site_symmetry_2
_geom_bond_distance
Zn1 O1 3_665 2.0853(17)
Zn1 O1 . 2.0853(17)
Zn1 O1W . 2.1081(18)
Zn1 O1W 3_665 2.1081(18)
Zn1 N1 3_665 2.1977(19)
Zn1 N1 . 2.1977(19)
N1 C1 . 1.338(3)
N1 C5 . 1.350(3)
O1 C7 . 1.249(3)
O1W H1WA . 0.8200
O1W H1WB . 0.8201
C5 C4 . 1.387(3)
C5 C6 . 1.505(3)
C4 C3 . 1.371(4)
C4 H4A . 0.9300
N2 C7 . 1.322(3)
N2 C6 . 1.460(3)
N2 H2A . 0.8600
C1 C2 . 1.376(4)
C1 H1A . 0.9300
C6 H6A . 0.9700
C6 H6B . 0.9700
C8 C9 . 1.373(4)
C8 C13 . 1.388(4)
C8 C7 . 1.492(3)
N3 O4 . 1.201(3)
N3 O3 . 1.203(3)
N3 O2 . 1.228(3)
C2 C3 . 1.368(4)
C2 H2B . 0.9300
C12 C11 . 1.353(5)
C12 C13 . 1.380(4)
C12 H12A . 0.9300
C13 H13A . 0.9300
C3 H3A . 0.9300
C9 C10 . 1.385(4)
C9 H9A . 0.9300
C11 C10 . 1.374(5)
C11 H11A . 0.9300
C10 H10A . 0.9300

loop_
_geom_hbond_atom_site_label_D
_geom_hbond_atom_site_label_H
_geom_hbond_atom_site_label_A
_geom_hbond_site_symmetry_A
_geom_hbond_distance_DH
_geom_hbond_distance_HA
_geom_hbond_distance_DA
_geom_hbond_angle_DHA
_geom_hbond_publ_flag
O1W H1WA O2 2_645 0.82 2.242 2.934(4) 142.36 yes
N2 H2A O3 1_555 0.86 2.167 2.919(4) 145.75 yes
C1 H1A O1 3_665 0.93 2.343 2.901(3) 118.22 yes

loop_
_geom_torsion_atom_site_label_1
_geom_torsion_atom_site_label_2
_geom_torsion_atom_site_label_3
_geom_torsion_atom_site_label_4
_geom_torsion_site_symmetry_1
_geom_torsion
O1 Zn1 N1 C1 3_665 -27.82(17)
O1 Zn1 N1 C1 . 152.18(17)
O1W Zn1 N1 C1 . 65.42(17)
O1W Zn1 N1 C1 3_665 -114.58(17)
N1 Zn1 N1 C1 3_665 150.85(16)
O1 Zn1 N1 C5 3_665 150.74(18)
O1 Zn1 N1 C5 . -29.26(18)
O1W Zn1 N1 C5 . -116.02(18)
O1W Zn1 N1 C5 3_665 63.98(18)
N1 Zn1 N1 C5 3_665 -30.6(3)
O1 Zn1 O1 C7 3_665 12E1(10)
O1W Zn1 O1 C7 . 68.7(2)
O1W Zn1 O1 C7 3_665 -111.3(2)
N1 Zn1 O1 C7 3_665 160.6(2)
N1 Zn1 O1 C7 . -19.4(2)
C1 N1 C5 C4 . -0.3(3)
Zn1 N1 C5 C4 . -178.86(18)
C1 N1 C5 C6 . 179.7(2)
Zn1 N1 C5 C6 . 1.1(3)
N1 C5 C4 C3 . 0.8(4)
C6 C5 C4 C3 . -179.2(2)
C5 N1 C1 C2 . -0.6(4)
Zn1 N1 C1 C2 . 178.1(2)
C7 N2 C6 C5 . -88.9(3)
N1 C5 C6 N2 . 76.4(3)
C4 C5 C6 N2 . -103.6(3)
Zn1 O1 C7 N2 . 50.2(3)
Zn1 O1 C7 C8 . -131.5(2)
C6 N2 C7 O1 . 4.6(4)
C6 N2 C7 C8 . -173.7(2)
C9 C8 C7 O1 . 4.3(3)
C13 C8 C7 O1 . -175.9(2)
C9 C8 C7 N2 . -177.4(3)
C13 C8 C7 N2 . 2.4(4)
N1 C1 C2 C3 . 1.1(5)
C11 C12 C13 C8 . -0.8(5)
C9 C8 C13 C12 . -0.3(4)
C7 C8 C13 C12 . 179.9(3)
C1 C2 C3 C4 . -0.6(5)
C5 C4 C3 C2 . -0.3(4)
C13 C8 C9 C10 . 0.3(5)
C7 C8 C9 C10 . -179.9(3)
C13 C12 C11 C10 . 1.8(6)
C12 C11 C10 C9 . -1.8(6)
C8 C9 C10 C11 . 0.7(6)
